data_7109858
loop_
_publ_author_name
'Jose Manuel Villalba Franco'
'Arturo Espinosa Ferao'
'Gregor Schnakenburg'
'Rainer Streubel'

_publ_section_title
;
 The azaphosphiridine to terminal phosphinidene complex rearrangement --
 looking for non-covalent interactions of a highly reactive species
;
_journal_name_full Chem.Commun.
_journal_page_first 9648
_journal_paper_doi 10.1039/c3cc45477k
_journal_volume 49
_journal_year 2013
_chemical_formula_moiety 'C29 H28 N O6 P W'
_chemical_formula_sum 'C29 H28 N O6 P W'
_chemical_formula_weight 701.34
_chemical_name_systematic
; 
 ? 
;
_space_group_IT_number 14
_symmetry_cell_setting monoclinic
_symmetry_space_group_name_Hall '-P 2yn'
_symmetry_space_group_name_H-M 'P 1 21/n 1'
_atom_sites_solution_hydrogens geom
_atom_sites_solution_primary direct
_atom_sites_solution_secondary difmap
_audit_creation_method SHELXL-97
_cell_angle_alpha 90.00
_cell_angle_beta 101.8670(8)
_cell_angle_gamma 90.00
_cell_formula_units_Z 4
_cell_length_a 9.32930(10)
_cell_length_b 18.8398(3)
_cell_length_c 16.1143(2)
_cell_measurement_reflns_used 7558
_cell_measurement_temperature 123(2)
_cell_measurement_theta_max 29.13
_cell_measurement_theta_min 1.00
_cell_volume 2771.75(6)
_computing_cell_refinement 'HKL Scalepack (Otwinowski & Minor 1997)'
_computing_data_collection 'HKL Denzo and Scalepack (Otwinowski & Minor 1997)'
_computing_data_reduction 'HKL Denzo and Scalepack (Otwinowski & Minor 1997)'
_computing_molecular_graphics 'DIAMOND (Brandenburg, 1999)'
_computing_publication_material 'SHELXL97 (Sheldrick, 1997)'
_computing_structure_refinement 'SHELXL-97 (Sheldrick, 1997)'
_computing_structure_solution 'SHELXS-97 (Sheldrick, 1990)'
_diffrn_ambient_temperature 123(2)
_diffrn_detector_area_resol_mean 9
_diffrn_measured_fraction_theta_full 0.997
_diffrn_measured_fraction_theta_max 0.997
_diffrn_measurement_device '95mm CCD camera on \k-goniostat'
_diffrn_measurement_device_type 'Nonius KappaCCD'
_diffrn_measurement_method 'CCD rotation images, thick slices'
_diffrn_radiation_monochromator 'horizonally mounted graphite crystal'
_diffrn_radiation_type MoK\a
_diffrn_radiation_wavelength 0.71073
_diffrn_reflns_av_R_equivalents 0.0494
_diffrn_reflns_av_sigmaI/netI 0.0252
_diffrn_reflns_limit_h_max 11
_diffrn_reflns_limit_h_min -12
_diffrn_reflns_limit_k_max 24
_diffrn_reflns_limit_k_min -23
_diffrn_reflns_limit_l_max 21
_diffrn_reflns_limit_l_min -20
_diffrn_reflns_number 52522
_diffrn_reflns_theta_full 28.00
_diffrn_reflns_theta_max 28.00
_diffrn_reflns_theta_min 3.18
_exptl_absorpt_coefficient_mu 4.268
_exptl_absorpt_correction_T_max 0.6749
_exptl_absorpt_correction_T_min 0.2612
_exptl_absorpt_correction_type multi-scan
_exptl_absorpt_process_details
;
R.H. Blessing, Acta Cryst. (1995), A51, 33-38
;
_exptl_crystal_colour colourless
_exptl_crystal_density_diffrn 1.681
_exptl_crystal_density_method 'not measured'
_exptl_crystal_description plate
_exptl_crystal_F_000 1384
_exptl_crystal_size_max 0.43
_exptl_crystal_size_mid 0.23
_exptl_crystal_size_min 0.10
_refine_diff_density_max 1.382
_refine_diff_density_min -2.255
_refine_diff_density_rms 0.098
_refine_ls_extinction_method none
_refine_ls_goodness_of_fit_ref 1.086
_refine_ls_hydrogen_treatment constr
_refine_ls_matrix_type full
_refine_ls_number_parameters 349
_refine_ls_number_reflns 6681
_refine_ls_number_restraints 63
_refine_ls_restrained_S_all 1.206
_refine_ls_R_factor_all 0.0302
_refine_ls_R_factor_gt 0.0249
_refine_ls_shift/su_max 0.025
_refine_ls_shift/su_mean 0.001
_refine_ls_structure_factor_coef Fsqd
_refine_ls_weighting_details 'calc w=1/[\s^2^(Fo^2^)+(0.0208P)^2^+5.0102P] where P=(Fo^2^+2Fc^2^)/3'
_refine_ls_weighting_scheme calc
_refine_ls_wR_factor_gt 0.0576
_refine_ls_wR_factor_ref 0.0594
_reflns_number_gt 5883
_reflns_number_total 6681
_reflns_threshold_expression >2sigma(I)
_cod_data_source_file c3cc45477k.txt
_cod_data_source_block 2252
_cod_depositor_comments
;
The following automatic conversions were performed:

'_exptl_absorpt_correction_type' value 'multi-Scan' changed to
'multi-scan' according to the built-in table from CIF Core dictionary
named 'cif_core.dic' version 2.4.1 from 2010-06-29.

Automatic conversion script
Id: cif_fix_values 1891 2012-01-12 08:04:46Z andrius 
;
_cod_original_sg_symbol_H-M 'P 21/n'
_cod_database_code 7109858

loop_
_symmetry_equiv_pos_as_xyz
'x, y, z'
'-x+1/2, y+1/2, -z+1/2'
'-x, -y, -z'
'x-1/2, -y-1/2, z-1/2'

loop_
_atom_site_label
_atom_site_type_symbol
_atom_site_fract_x
_atom_site_fract_y
_atom_site_fract_z
_atom_site_U_iso_or_equiv
_atom_site_adp_type
_atom_site_occupancy
_atom_site_symmetry_multiplicity
_atom_site_calc_flag
_atom_site_refinement_flags
C1 C 0.3538(3) 0.74079(15) -0.08788(18) 0.0154(6) Uani 1 1 d .
C2 C 0.4892(3) 0.79036(16) -0.07356(18) 0.0164(6) Uani 1 1 d .
H2 H 0.5608 0.7859 -0.0183 0.020 Uiso 1 1 calc R
C3 C 0.5506(3) 0.78405(16) -0.15562(18) 0.0176(6) Uani 1 1 d .
C4 C 0.6021(3) 0.70608(17) -0.15184(19) 0.0195(6) Uani 1 1 d .
C5 C 0.4830(3) 0.66448(17) -0.16715(19) 0.0198(6) Uani 1 1 d .
C6 C 0.3483(3) 0.71352(16) -0.18091(18) 0.0174(6) Uani 1 1 d .
C7 C 0.4083(3) 0.77783(16) -0.22561(18) 0.0183(6) Uani 1 1 d .
C8 C 0.2993(3) 0.84114(18) -0.24251(19) 0.0209(6) Uani 1 1 d .
H8A H 0.2058 0.8209 -0.2756 0.025 Uiso 1 1 calc R
C9 C 0.3271(3) 0.68754(16) -0.02389(19) 0.0170(6) Uani 1 1 d .
C10 C 0.4410(3) 0.64965(17) 0.0263(2) 0.0211(6) Uani 1 1 d .
H10A H 0.5391 0.6580 0.0210 0.025 Uiso 1 1 calc R
C11 C 0.4123(4) 0.59951(18) 0.0845(2) 0.0268(7) Uani 1 1 d .
H11A H 0.4908 0.5737 0.1181 0.032 Uiso 1 1 calc R
C12 C 0.2698(4) 0.58711(18) 0.0934(2) 0.0275(7) Uani 1 1 d .
H12A H 0.2505 0.5532 0.1334 0.033 Uiso 1 1 calc R
C13 C 0.1555(4) 0.62458(18) 0.0438(2) 0.0249(7) Uani 1 1 d .
H13A H 0.0577 0.6163 0.0497 0.030 Uiso 1 1 calc R
C14 C 0.1839(3) 0.67420(17) -0.01452(19) 0.0201(6) Uani 1 1 d .
H14A H 0.1049 0.6994 -0.0485 0.024 Uiso 1 1 calc R
C15 C 0.6634(3) 0.83999(18) -0.1649(2) 0.0242(7) Uani 1 1 d .
H15A H 0.7502 0.8343 -0.1194 0.029 Uiso 1 1 calc R
H15B H 0.6215 0.8873 -0.1612 0.029 Uiso 1 1 calc R
H15C H 0.6911 0.8345 -0.2200 0.029 Uiso 1 1 calc R
C16 C 0.7599(4) 0.68492(19) -0.1249(2) 0.0269(7) Uani 1 1 d .
H16A H 0.7976 0.7008 -0.0666 0.032 Uiso 1 1 calc R
H16B H 0.8170 0.7070 -0.1627 0.032 Uiso 1 1 calc R
H16C H 0.7683 0.6332 -0.1279 0.032 Uiso 1 1 calc R
C17 C 0.4705(4) 0.58542(18) -0.1674(2) 0.0297(8) Uani 1 1 d .
H17A H 0.5684 0.5644 -0.1512 0.036 Uiso 1 1 calc R
H17B H 0.4238 0.5692 -0.2243 0.036 Uiso 1 1 calc R
H17C H 0.4111 0.5708 -0.1268 0.036 Uiso 1 1 calc R
C18 C 0.2027(4) 0.68185(19) -0.2244(2) 0.0261(7) Uani 1 1 d .
H18A H 0.1253 0.7175 -0.2272 0.031 Uiso 1 1 calc R
H18B H 0.1806 0.6406 -0.1922 0.031 Uiso 1 1 calc R
H18C H 0.2082 0.6670 -0.2820 0.031 Uiso 1 1 calc R
C19 C 0.4382(4) 0.75730(18) -0.31281(19) 0.0247(7) Uani 1 1 d .
H19A H 0.4922 0.7124 -0.3081 0.030 Uiso 1 1 calc R
H19B H 0.4965 0.7946 -0.3325 0.030 Uiso 1 1 calc R
H19C H 0.3450 0.7519 -0.3534 0.030 Uiso 1 1 calc R
C20 C 0.3395(4) 0.90057(18) -0.29651(19) 0.0229(7) Uani 1 1 d .
C21 C 0.3207(4) 0.9561(2) -0.4182(2) 0.0333(8) Uani 1 1 d U
H21A H 0.2937 0.9670 -0.4769 0.040 Uiso 1 1 calc R
C22 C 0.4033(4) 0.9970(2) -0.3606(2) 0.0342(8) Uani 1 1 d U
H22A H 0.4459 1.0413 -0.3703 0.041 Uiso 1 1 calc R
C23 C 0.4158(5) 0.96132(19) -0.2805(2) 0.0358(9) Uani 1 1 d .
H23A H 0.4676 0.9775 -0.2268 0.043 Uiso 1 1 calc R
C24 C 0.1138(4) 0.9055(2) -0.1855(3) 0.0392(9) Uani 1 1 d U
H24C H 0.0848 0.9191 -0.1326 0.047 Uiso 1 1 calc R
H24B H 0.0436 0.8710 -0.2159 0.047 Uiso 1 1 calc R
H24A H 0.1151 0.9477 -0.2209 0.047 Uiso 1 1 calc R
C25 C 0.2358(4) 0.9333(2) 0.1674(2) 0.0343(8) Uani 1 1 d U
C26 C 0.3306(4) 0.79824(19) 0.1326(2) 0.0244(7) Uani 1 1 d .
C27 C 0.0611(4) 0.84396(17) 0.0312(2) 0.0228(6) Uani 1 1 d U
C28 C 0.1940(4) 0.9806(2) 0.0066(3) 0.0370(8) Uani 1 1 d U
C29 C 0.4778(4) 0.9231(2) 0.0819(2) 0.0314(8) Uani 1 1 d U
N N 0.2615(3) 0.87342(15) -0.16588(17) 0.0252(6) Uani 1 1 d .
O1 O 0.2795(3) 0.89590(14) -0.38149(15) 0.0300(5) Uani 1 1 d U
O2 O 0.2199(4) 0.96211(18) 0.2281(2) 0.0546(8) Uani 1 1 d U
O3 O 0.3620(3) 0.75173(14) 0.17784(15) 0.0324(6) Uani 1 1 d .
O4 O -0.0506(3) 0.81768(14) 0.01324(16) 0.0312(5) Uani 1 1 d .
O5 O 0.1495(4) 1.03466(18) -0.0191(3) 0.0604(9) Uani 1 1 d U
O6 O 0.5956(3) 0.94210(18) 0.0928(2) 0.0493(7) Uani 1 1 d U
P P 0.31823(9) 0.83448(4) -0.07208(5) 0.01762(15) Uani 1 1 d .
W W 0.266929(14) 0.887090(7) 0.061094(8) 0.02129(5) Uani 1 1 d U

loop_
_atom_site_aniso_label
_atom_site_aniso_U_11
_atom_site_aniso_U_22
_atom_site_aniso_U_33
_atom_site_aniso_U_23
_atom_site_aniso_U_13
_atom_site_aniso_U_12
C1 0.0171(13) 0.0145(14) 0.0150(13) 0.0007(11) 0.0040(11) 0.0009(11)
C2 0.0200(14) 0.0154(14) 0.0137(13) 0.0005(11) 0.0035(11) -0.0008(11)
C3 0.0207(14) 0.0172(15) 0.0165(14) 0.0018(12) 0.0071(11) 0.0001(11)
C4 0.0238(15) 0.0189(15) 0.0180(14) 0.0023(12) 0.0094(12) 0.0047(12)
C5 0.0267(15) 0.0172(15) 0.0174(14) -0.0006(12) 0.0090(12) 0.0030(12)
C6 0.0211(14) 0.0160(14) 0.0154(13) -0.0019(11) 0.0046(11) -0.0007(11)
C7 0.0225(14) 0.0177(15) 0.0156(14) 0.0009(12) 0.0060(11) 0.0031(12)
C8 0.0255(15) 0.0233(16) 0.0151(14) 0.0036(12) 0.0066(12) 0.0048(13)
C9 0.0226(14) 0.0133(14) 0.0164(14) -0.0005(11) 0.0070(11) -0.0007(11)
C10 0.0232(15) 0.0195(16) 0.0213(15) 0.0024(12) 0.0058(12) 0.0021(12)
C11 0.0347(18) 0.0219(17) 0.0237(16) 0.0057(13) 0.0057(14) 0.0030(14)
C12 0.045(2) 0.0185(16) 0.0224(16) 0.0038(13) 0.0139(14) -0.0042(14)
C13 0.0290(17) 0.0238(17) 0.0258(17) -0.0039(13) 0.0145(14) -0.0064(13)
C14 0.0219(14) 0.0190(16) 0.0201(15) -0.0027(12) 0.0061(12) -0.0016(12)
C15 0.0249(15) 0.0217(16) 0.0274(17) 0.0031(14) 0.0089(13) -0.0046(13)
C16 0.0247(16) 0.0293(18) 0.0287(17) 0.0043(14) 0.0102(14) 0.0064(14)
C17 0.0393(19) 0.0175(16) 0.0364(19) -0.0005(15) 0.0176(16) 0.0027(14)
C18 0.0268(16) 0.0272(18) 0.0233(16) -0.0031(14) 0.0028(13) -0.0066(14)
C19 0.0315(17) 0.0261(17) 0.0180(15) 0.0008(13) 0.0087(13) 0.0037(14)
C20 0.0294(16) 0.0261(17) 0.0144(14) 0.0047(12) 0.0076(12) 0.0093(13)
C21 0.0363(15) 0.0370(16) 0.0294(14) 0.0136(13) 0.0134(12) 0.0082(13)
C22 0.0423(16) 0.0280(15) 0.0360(16) 0.0081(13) 0.0164(13) 0.0064(13)
C23 0.060(3) 0.0211(18) 0.0271(18) 0.0017(15) 0.0120(17) 0.0015(17)
C24 0.0405(16) 0.0427(17) 0.0360(16) 0.0090(14) 0.0116(13) 0.0206(14)
C25 0.0396(15) 0.0341(16) 0.0348(15) -0.0113(13) 0.0208(13) -0.0094(13)
C26 0.0271(16) 0.0286(18) 0.0181(15) -0.0062(14) 0.0055(13) -0.0050(14)
C27 0.0318(15) 0.0190(16) 0.0196(15) 0.0010(13) 0.0095(13) 0.0027(12)
C28 0.0371(15) 0.0286(14) 0.0504(17) 0.0035(13) 0.0211(14) 0.0038(13)
C29 0.0367(15) 0.0320(15) 0.0287(14) -0.0061(13) 0.0147(12) -0.0075(13)
N 0.0352(15) 0.0242(15) 0.0182(13) 0.0089(11) 0.0099(12) 0.0124(12)
O1 0.0311(11) 0.0373(12) 0.0209(10) 0.0109(9) 0.0036(9) 0.0007(10)
O2 0.0658(16) 0.0569(16) 0.0500(15) -0.0226(13) 0.0330(13) -0.0141(13)
O3 0.0419(14) 0.0326(14) 0.0206(12) 0.0003(11) 0.0018(10) -0.0022(12)
O4 0.0311(13) 0.0304(14) 0.0314(13) 0.0015(11) 0.0046(10) -0.0007(11)
O5 0.0528(15) 0.0417(15) 0.0935(19) 0.0135(14) 0.0309(14) 0.0103(12)
O6 0.0437(14) 0.0560(15) 0.0515(14) -0.0045(13) 0.0176(12) -0.0169(12)
P 0.0245(4) 0.0144(4) 0.0157(4) 0.0019(3) 0.0080(3) 0.0035(3)
W 0.02931(8) 0.01674(7) 0.02185(8) -0.00380(5) 0.01464(5) -0.00273(5)

loop_
_atom_type_symbol
_atom_type_description
_atom_type_scat_dispersion_real
_atom_type_scat_dispersion_imag
_atom_type_scat_source
C C 0.0033 0.0016 'International Tables Vol C Tables 4.2.6.8 and 6.1.1.4'
H H 0.0000 0.0000 'International Tables Vol C Tables 4.2.6.8 and 6.1.1.4'
N N 0.0061 0.0033 'International Tables Vol C Tables 4.2.6.8 and 6.1.1.4'
O O 0.0106 0.0060 'International Tables Vol C Tables 4.2.6.8 and 6.1.1.4'
P P 0.1023 0.0942 'International Tables Vol C Tables 4.2.6.8 and 6.1.1.4'
W W -0.8490 6.8722 'International Tables Vol C Tables 4.2.6.8 and 6.1.1.4'

loop_
_geom_angle_atom_site_label_1
_geom_angle_atom_site_label_2
_geom_angle_atom_site_label_3
_geom_angle
C9 C1 C2 123.2(2)
C9 C1 C6 117.4(2)
C2 C1 C6 101.8(2)
C9 C1 P 119.5(2)
C2 C1 P 64.03(15)
C6 C1 P 118.5(2)
C3 C2 C1 105.1(2)
C3 C2 P 122.0(2)
C1 C2 P 65.37(15)
C3 C2 H2 117.2
C1 C2 H2 117.2
P C2 H2 117.2
C15 C3 C4 116.7(3)
C15 C3 C2 114.6(3)
C4 C3 C2 101.9(2)
C15 C3 C7 119.0(3)
C4 C3 C7 99.7(2)
C2 C3 C7 102.3(2)
C5 C4 C16 128.7(3)
C5 C4 C3 108.1(3)
C16 C4 C3 122.9(3)
C4 C5 C17 130.1(3)
C4 C5 C6 107.3(3)
C17 C5 C6 122.5(3)
C18 C6 C5 117.2(3)
C18 C6 C7 117.5(3)
C5 C6 C7 99.9(2)
C18 C6 C1 114.7(2)
C5 C6 C1 101.1(2)
C7 C6 C1 103.9(2)
C19 C7 C8 105.5(2)
C19 C7 C3 113.1(2)
C8 C7 C3 119.9(3)
C19 C7 C6 112.0(3)
C8 C7 C6 113.0(2)
C3 C7 C6 93.3(2)
N C8 C20 107.8(3)
N C8 C7 115.3(2)
C20 C8 C7 116.0(3)
N C8 H8A 105.6
C20 C8 H8A 105.6
C7 C8 H8A 105.6
C10 C9 C14 118.5(3)
C10 C9 C1 122.0(3)
C14 C9 C1 119.5(3)
C9 C10 C11 120.6(3)
C9 C10 H10A 119.7
C11 C10 H10A 119.7
C12 C11 C10 120.3(3)
C12 C11 H11A 119.8
C10 C11 H11A 119.8
C11 C12 C13 119.6(3)
C11 C12 H12A 120.2
C13 C12 H12A 120.2
C12 C13 C14 120.2(3)
C12 C13 H13A 119.9
C14 C13 H13A 119.9
C13 C14 C9 120.9(3)
C13 C14 H14A 119.6
C9 C14 H14A 119.6
C3 C15 H15A 109.5
C3 C15 H15B 109.5
H15A C15 H15B 109.5
C3 C15 H15C 109.5
H15A C15 H15C 109.5
H15B C15 H15C 109.5
C4 C16 H16A 109.5
C4 C16 H16B 109.5
H16A C16 H16B 109.5
C4 C16 H16C 109.5
H16A C16 H16C 109.5
H16B C16 H16C 109.5
C5 C17 H17A 109.5
C5 C17 H17B 109.5
H17A C17 H17B 109.5
C5 C17 H17C 109.5
H17A C17 H17C 109.5
H17B C17 H17C 109.5
C6 C18 H18A 109.5
C6 C18 H18B 109.5
H18A C18 H18B 109.5
C6 C18 H18C 109.5
H18A C18 H18C 109.5
H18B C18 H18C 109.5
C7 C19 H19A 109.5
C7 C19 H19B 109.5
H19A C19 H19B 109.5
C7 C19 H19C 109.5
H19A C19 H19C 109.5
H19B C19 H19C 109.5
C23 C20 O1 109.8(3)
C23 C20 C8 134.7(3)
O1 C20 C8 115.4(3)
C22 C21 O1 110.8(3)
C22 C21 H21A 124.6
O1 C21 H21A 124.6
C21 C22 C23 106.5(3)
C21 C22 H22A 126.8
C23 C22 H22A 126.8
C20 C23 C22 106.5(3)
C20 C23 H23A 126.8
C22 C23 H23A 126.8
N C24 H24C 109.5
N C24 H24B 109.5
H24C C24 H24B 109.5
N C24 H24A 109.5
H24C C24 H24A 109.5
H24B C24 H24A 109.5
O2 C25 W 177.7(3)
O3 C26 W 174.2(3)
O4 C27 W 177.2(3)
O5 C28 W 175.2(4)
O6 C29 W 178.8(4)
C24 N C8 111.2(3)
C24 N P 118.8(2)
C8 N P 119.3(2)
C21 O1 C20 106.5(3)
N P C2 107.92(14)
N P C1 109.42(14)
C2 P C1 50.60(13)
N P W 121.58(10)
C2 P W 121.37(10)
C1 P W 125.21(10)
C25 W C28 84.09(17)
C25 W C29 91.12(15)
C28 W C29 90.51(16)
C25 W C27 94.61(14)
C28 W C27 91.60(15)
C29 W C27 174.07(13)
C25 W C26 87.13(15)
C28 W C26 171.09(14)
C29 W C26 91.18(14)
C27 W C26 87.58(13)
C25 W P 176.52(11)
C28 W P 94.57(12)
C29 W P 85.67(10)
C27 W P 88.64(9)
C26 W P 94.28(9)

loop_
_geom_bond_atom_site_label_1
_geom_bond_atom_site_label_2
_geom_bond_distance
C1 C9 1.495(4)
C1 C2 1.550(4)
C1 C6 1.576(4)
C1 P 1.824(3)
C2 C3 1.550(4)
C2 P 1.803(3)
C2 H2 1.0000
C3 C15 1.518(4)
C3 C4 1.543(4)
C3 C7 1.560(4)
C4 C5 1.340(4)
C4 C16 1.501(4)
C5 C17 1.494(5)
C5 C6 1.538(4)
C6 C18 1.517(4)
C6 C7 1.570(4)
C7 C19 1.537(4)
C7 C8 1.555(4)
C8 N 1.483(4)
C8 C20 1.512(4)
C8 H8A 1.0000
C9 C10 1.393(4)
C9 C14 1.398(4)
C10 C11 1.394(5)
C10 H10A 0.9500
C11 C12 1.387(5)
C11 H11A 0.9500
C12 C13 1.387(5)
C12 H12A 0.9500
C13 C14 1.389(5)
C13 H13A 0.9500
C14 H14A 0.9500
C15 H15A 0.9800
C15 H15B 0.9800
C15 H15C 0.9800
C16 H16A 0.9800
C16 H16B 0.9800
C16 H16C 0.9800
C17 H17A 0.9800
C17 H17B 0.9800
C17 H17C 0.9800
C18 H18A 0.9800
C18 H18B 0.9800
C18 H18C 0.9800
C19 H19A 0.9800
C19 H19B 0.9800
C19 H19C 0.9800
C20 C23 1.344(5)
C20 O1 1.371(4)
C21 C22 1.325(6)
C21 O1 1.370(4)
C21 H21A 0.9500
C22 C23 1.440(5)
C22 H22A 0.9500
C23 H23A 0.9500
C24 N 1.479(5)
C24 H24C 0.9800
C24 H24B 0.9800
C24 H24A 0.9800
C25 O2 1.155(4)
C25 W 1.995(4)
C26 O3 1.139(4)
C26 W 2.050(4)
C27 O4 1.136(4)
C27 W 2.049(3)
C28 O5 1.145(5)
C28 W 2.023(4)
C29 O6 1.135(4)
C29 W 2.043(4)
N P 1.666(3)
P W 2.4978(8)

loop_
_geom_torsion_atom_site_label_1
_geom_torsion_atom_site_label_2
_geom_torsion_atom_site_label_3
_geom_torsion_atom_site_label_4
_geom_torsion
C9 C1 C2 C3 131.7(3)
C6 C1 C2 C3 -2.5(3)
P C1 C2 C3 -118.7(2)
C9 C1 C2 P -109.6(3)
C6 C1 C2 P 116.2(2)
C1 C2 C3 C15 167.1(2)
P C2 C3 C15 97.0(3)
C1 C2 C3 C4 -66.0(3)
P C2 C3 C4 -136.1(2)
C1 C2 C3 C7 36.8(3)
P C2 C3 C7 -33.3(3)
C15 C3 C4 C5 -163.3(3)
C2 C3 C4 C5 71.2(3)
C7 C3 C4 C5 -33.7(3)
C15 C3 C4 C16 23.2(4)
C2 C3 C4 C16 -102.3(3)
C7 C3 C4 C16 152.8(3)
C16 C4 C5 C17 -4.1(6)
C3 C4 C5 C17 -177.1(3)
C16 C4 C5 C6 172.6(3)
C3 C4 C5 C6 -0.4(3)
C4 C5 C6 C18 162.3(3)
C17 C5 C6 C18 -20.8(4)
C4 C5 C6 C7 34.2(3)
C17 C5 C6 C7 -148.8(3)
C4 C5 C6 C1 -72.2(3)
C17 C5 C6 C1 104.8(3)
C9 C1 C6 C18 60.5(4)
C2 C1 C6 C18 -162.0(3)
P C1 C6 C18 -95.3(3)
C9 C1 C6 C5 -66.7(3)
C2 C1 C6 C5 70.8(3)
P C1 C6 C5 137.5(2)
C9 C1 C6 C7 -170.0(2)
C2 C1 C6 C7 -32.4(3)
P C1 C6 C7 34.2(3)
C15 C3 C7 C19 63.0(4)
C4 C3 C7 C19 -65.0(3)
C2 C3 C7 C19 -169.6(2)
C15 C3 C7 C8 -62.5(4)
C4 C3 C7 C8 169.5(3)
C2 C3 C7 C8 64.9(3)
C15 C3 C7 C6 178.6(3)
C4 C3 C7 C6 50.6(2)
C2 C3 C7 C6 -54.0(2)
C18 C6 C7 C19 -62.5(3)
C5 C6 C7 C19 65.4(3)
C1 C6 C7 C19 169.6(2)
C18 C6 C7 C8 56.5(4)
C5 C6 C7 C8 -175.6(2)
C1 C6 C7 C8 -71.4(3)
C18 C6 C7 C3 -179.0(3)
C5 C6 C7 C3 -51.1(2)
C1 C6 C7 C3 53.1(2)
C19 C7 C8 N -176.2(3)
C3 C7 C8 N -47.1(4)
C6 C7 C8 N 61.2(4)
C19 C7 C8 C20 -48.8(4)
C3 C7 C8 C20 80.2(3)
C6 C7 C8 C20 -171.5(3)
C2 C1 C9 C10 -36.8(4)
C6 C1 C9 C10 91.0(3)
P C1 C9 C10 -113.4(3)
C2 C1 C9 C14 144.2(3)
C6 C1 C9 C14 -88.0(3)
P C1 C9 C14 67.6(3)
C14 C9 C10 C11 0.1(5)
C1 C9 C10 C11 -178.9(3)
C9 C10 C11 C12 -0.5(5)
C10 C11 C12 C13 0.4(5)
C11 C12 C13 C14 0.0(5)
C12 C13 C14 C9 -0.4(5)
C10 C9 C14 C13 0.3(5)
C1 C9 C14 C13 179.4(3)
N C8 C20 C23 40.1(5)
C7 C8 C20 C23 -90.9(5)
N C8 C20 O1 -135.0(3)
C7 C8 C20 O1 94.0(3)
O1 C21 C22 C23 -0.6(4)
O1 C20 C23 C22 -0.2(4)
C8 C20 C23 C22 -175.6(3)
C21 C22 C23 C20 0.5(4)
C20 C8 N C24 76.6(3)
C7 C8 N C24 -152.0(3)
C20 C8 N P -139.3(2)
C7 C8 N P -7.9(4)
C22 C21 O1 C20 0.5(4)
C23 C20 O1 C21 -0.1(4)
C8 C20 O1 C21 176.2(3)
C24 N P C2 172.1(3)
C8 N P C2 30.7(3)
C24 N P C1 118.5(3)
C8 N P C1 -22.9(3)
C24 N P W -40.7(3)
C8 N P W 178.0(2)
C3 C2 P N -7.9(3)
C1 C2 P N -100.76(18)
C3 C2 P C1 92.9(3)
C3 C2 P W -155.19(19)
C1 C2 P W 111.91(14)
C9 C1 P N -147.3(2)
C2 C1 P N 97.62(18)
C6 C1 P N 8.0(3)
C9 C1 P C2 115.1(3)
C6 C1 P C2 -89.6(2)
C9 C1 P W 10.9(3)
C2 C1 P W -104.17(15)
C6 C1 P W 166.21(16)
O2 C25 W C28 -43(10)
O2 C25 W C29 47(10)
O2 C25 W C27 -134(10)
O2 C25 W C26 138(10)
O2 C25 W P 25(11)
O5 C28 W C25 -13(5)
O5 C28 W C29 -104(5)
O5 C28 W C27 81(5)
O5 C28 W C26 -3(5)
O5 C28 W P 170(5)
O6 C29 W C25 151(20)
O6 C29 W C28 -125(20)
O6 C29 W C27 -14(21)
O6 C29 W C26 63(20)
O6 C29 W P -31(20)
O4 C27 W C25 -145(6)
O4 C27 W C28 131(6)
O4 C27 W C29 20(7)
O4 C27 W C26 -58(6)
O4 C27 W P 36(6)
O3 C26 W C25 9(3)
O3 C26 W C28 -1(3)
O3 C26 W C29 100(3)
O3 C26 W C27 -86(3)
O3 C26 W P -174(3)
N P W C25 -78(2)
C2 P W C25 65(2)
C1 P W C25 126(2)
N P W C28 -10.53(18)
C2 P W C28 132.39(16)
C1 P W C28 -166.27(16)
N P W C29 -100.70(17)
C2 P W C29 42.23(16)
C1 P W C29 103.57(16)
N P W C27 80.96(16)
C2 P W C27 -136.12(15)
C1 P W C27 -74.77(15)
N P W C26 168.44(16)
C2 P W C26 -48.64(15)
C1 P W C26 12.70(15)
